data_7010188
loop_
_publ_author_name
'Berridge, Timothy E.'
'Barton, Matthew T.'
'Hamor, Thomas A.'
'Jones, Christopher J.'
'McQuillan, Ferida S.'
'Paxton, Keith'
'Rowley, Natalie M.'

_publ_section_title
;
 The syntheses of metallomacrocycles containing unsymmetrical bridging
 ligands and the crystal structures of
 DL-[Mo{HB(3,5-Me2C3HN2)3}(NO)(OC6H4CH2CH2O-4)]2&#x00B7;2CH2Cl2 and
 DL-[W{HB(3,5-Me2C3HN2)3}(NO)(OC6H3NO2-4-CH2CH2O-3)]2&#x00B7;
 CH2Cl2&#x200A;&#x2020;
;
_journal_issue 24
_journal_name_full 'Journal of the Chemical Society, Dalton Transactions'
_journal_page_first 4645
_journal_paper_doi 10.1039/b006716o
_journal_year 2000
_chemical_formula_sum 'C48 H64 B2 Cl4 Mo2 N14 O6'
_chemical_formula_weight 1288.43
_chemical_name_systematic
;
?
;
_space_group_IT_number 14
_symmetry_cell_setting monoclinic
_symmetry_space_group_name_Hall '-P 2ybc'
_symmetry_space_group_name_H-M 'P 1 21/c 1'
_atom_sites_solution_hydrogens geom
_atom_sites_solution_primary direct
_atom_sites_solution_secondary difmap
_audit_creation_method SHELXL
_cell_angle_alpha 90.00
_cell_angle_beta 106.55(2)
_cell_angle_gamma 90.00
_cell_formula_units_Z 4
_cell_length_a 14.730(3)
_cell_length_b 17.167(3)
_cell_length_c 24.701(5)
_cell_measurement_reflns_used 21958
_cell_measurement_temperature 294(2)
_cell_measurement_theta_max 22.02
_cell_measurement_theta_min 1.44
_cell_volume 5987(2)
_computing_cell_refinement 'R-Axis II software'
_computing_data_collection 'R-Axis II software'
_computing_data_reduction TeXsan
_computing_molecular_graphics ORTEP
_computing_structure_refinement SHELXL-93
_computing_structure_solution TeXsan
_diffrn_ambient_temperature 294(2)
_diffrn_measurement_device 'Rigaku R-Axis II area detector'
_diffrn_measurement_method 'image-plate scans'
_diffrn_radiation_monochromator graphite
_diffrn_radiation_source 'rotating anode'
_diffrn_radiation_type MoKa
_diffrn_radiation_wavelength 0.7107
_diffrn_reflns_av_R_equivalents 0.0587
_diffrn_reflns_av_sigmaI/netI 0.0564
_diffrn_reflns_limit_h_max 15
_diffrn_reflns_limit_h_min -15
_diffrn_reflns_limit_k_max 18
_diffrn_reflns_limit_k_min -18
_diffrn_reflns_limit_l_max 26
_diffrn_reflns_limit_l_min -26
_diffrn_reflns_number 21958
_diffrn_reflns_theta_max 22.02
_diffrn_reflns_theta_min 1.44
_exptl_absorpt_coefficient_mu 0.654
_exptl_crystal_colour brown
_exptl_crystal_density_diffrn 1.429
_exptl_crystal_description irregular
_exptl_crystal_F_000 2640
_exptl_crystal_size_max 0.5
_exptl_crystal_size_mid 0.35
_exptl_crystal_size_min 0.3
_refine_diff_density_max 0.377
_refine_diff_density_min -0.651
_refine_diff_density_rms 0.071
_refine_ls_extinction_method none
_refine_ls_goodness_of_fit_obs 1.123
_refine_ls_goodness_of_fit_ref 1.090
_refine_ls_matrix_type full
_refine_ls_number_parameters 685
_refine_ls_number_reflns 7102
_refine_ls_number_restraints 0
_refine_ls_restrained_S_all 1.090
_refine_ls_restrained_S_obs 1.123
_refine_ls_R_factor_all 0.0769
_refine_ls_R_factor_gt 0.0562
_refine_ls_shift/esd_max -0.006
_refine_ls_shift/esd_mean 0.000
_refine_ls_structure_factor_coef Fsqd
_refine_ls_weighting_details 'w=1/[s^2^(Fo^2^)+( 0.0814P)^2^+1.7498P] where P=(Fo^2^+2Fc^2^)/3'
_refine_ls_weighting_scheme calc
_refine_ls_wR_factor_obs 0.1386
_refine_ls_wR_factor_ref 0.1507
_reflns_number_observed 5763
_reflns_number_total 7102
_reflns_observed_criterion >2sigma(I)
_cod_data_source_file b006716o.txt
_cod_data_source_block tim725rn
_cod_depositor_comments
;
The following automatic conversions were performed:

'_refine_ls_weighting_scheme' value 'calc w=1/[s^2^(Fo^2^)+(
0.0814P)^2^+1.7498P] where P=(Fo^2^+2Fc^2^)/3' was changed to 'calc'.
New tag '_refine_ls_weighting_details' was created. The value of the
new tag was set to 'w=1/[s^2^(Fo^2^)+( 0.0814P)^2^+1.7498P] where
P=(Fo^2^+2Fc^2^)/3'.

Automatic conversion script
Id: cif_fix_values 3143 2015-03-26 13:38:13Z robertas 
;
_cod_original_cell_volume 5987.4(20)
_cod_original_sg_symbol_H-M P2(1)/c
_cod_database_code 7010188

loop_
_symmetry_equiv_pos_as_xyz
'x, y, z'
'-x, y+1/2, -z+1/2'
'-x, -y, -z'
'x, -y-1/2, z-1/2'

loop_
_atom_site_aniso_label
_atom_site_aniso_U_11
_atom_site_aniso_U_22
_atom_site_aniso_U_33
_atom_site_aniso_U_23
_atom_site_aniso_U_13
_atom_site_aniso_U_12
Mo1 0.0502(3) 0.0445(3) 0.0575(3) 0.0004(2) 0.0121(3) -0.0057(2)
Mo2 0.0524(4) 0.0541(4) 0.0638(4) -0.0043(3) 0.0133(3) -0.0027(3)
O1 0.048(2) 0.053(2) 0.084(3) -0.002(2) 0.024(2) -0.002(2)
O2 0.058(2) 0.052(2) 0.057(2) 0.005(2) 0.013(2) -0.006(2)
O3 0.082(3) 0.059(3) 0.100(4) -0.015(3) 0.009(3) -0.014(3)
O4 0.056(3) 0.063(3) 0.082(3) -0.007(2) 0.021(2) -0.005(2)
O5 0.064(3) 0.075(3) 0.055(3) 0.001(2) 0.016(2) -0.006(2)
O6 0.082(3) 0.070(3) 0.110(4) -0.033(3) 0.031(3) -0.006(3)
N1 0.053(3) 0.048(3) 0.062(3) 0.003(3) 0.017(3) -0.005(2)
N2 0.054(3) 0.043(3) 0.059(3) 0.002(2) 0.007(3) -0.001(2)
N3 0.060(3) 0.051(3) 0.058(3) 0.004(2) 0.015(3) -0.007(3)
N4 0.054(3) 0.061(3) 0.062(3) 0.004(3) 0.020(3) -0.003(3)
N5 0.054(3) 0.062(3) 0.065(3) 0.001(3) 0.008(3) -0.007(3)
N6 0.061(3) 0.053(3) 0.059(3) 0.005(3) 0.014(3) 0.003(3)
N7 0.060(3) 0.046(3) 0.073(3) -0.005(3) 0.013(3) -0.009(3)
N8 0.072(4) 0.058(4) 0.081(4) -0.005(3) 0.019(3) -0.001(3)
N9 0.061(3) 0.070(4) 0.077(4) -0.018(3) 0.010(3) 0.003(3)
N10 0.056(3) 0.067(3) 0.058(3) -0.010(3) 0.014(3) -0.002(3)
N11 0.053(3) 0.075(4) 0.062(3) -0.004(3) 0.010(3) -0.001(3)
N12 0.054(3) 0.068(4) 0.072(3) -0.005(3) 0.012(3) 0.004(3)
N13 0.065(4) 0.077(4) 0.061(3) 0.001(3) 0.007(3) 0.003(3)
N14 0.061(3) 0.057(3) 0.077(4) -0.014(3) 0.023(3) -0.004(3)
C1 0.096(5) 0.074(5) 0.066(4) -0.010(4) 0.023(4) -0.005(4)
C2 0.062(4) 0.051(4) 0.062(4) -0.004(3) 0.010(3) -0.003(3)
C3 0.068(4) 0.050(4) 0.077(5) -0.007(3) 0.012(4) 0.000(3)
C4 0.055(4) 0.051(4) 0.079(5) 0.003(4) 0.006(4) -0.001(3)
C5 0.084(5) 0.055(4) 0.116(6) 0.010(4) 0.020(5) -0.025(4)
C6 0.095(5) 0.054(4) 0.098(5) -0.008(4) 0.039(5) 0.009(4)
C7 0.054(4) 0.054(4) 0.058(4) -0.005(3) 0.007(3) 0.006(3)
C8 0.064(4) 0.073(5) 0.074(4) -0.003(4) 0.022(4) 0.006(4)
C9 0.065(4) 0.074(5) 0.075(5) 0.006(4) 0.030(4) 0.005(4)
C10 0.087(6) 0.123(7) 0.131(7) 0.035(6) 0.063(6) 0.003(5)
C11 0.065(5) 0.111(6) 0.085(5) 0.005(5) -0.001(4) -0.018(5)
C12 0.062(4) 0.065(4) 0.065(4) -0.005(4) 0.012(4) 0.001(4)
C13 0.069(5) 0.069(5) 0.061(4) 0.002(4) 0.004(4) 0.013(4)
C14 0.078(5) 0.053(4) 0.057(4) -0.002(3) 0.017(4) 0.010(4)
C15 0.105(6) 0.074(5) 0.069(4) 0.023(4) 0.025(4) 0.003(4)
C16 0.112(7) 0.066(5) 0.126(7) 0.010(5) 0.031(6) -0.005(5)
C17 0.075(5) 0.074(6) 0.100(6) -0.004(5) 0.007(5) 0.004(4)
C18 0.087(6) 0.063(5) 0.124(7) -0.028(5) 0.007(5) 0.008(5)
C19 0.073(5) 0.081(6) 0.093(6) -0.026(5) 0.013(4) 0.005(4)
C20 0.141(9) 0.132(9) 0.133(8) -0.066(7) 0.053(7) 0.017(7)
C21 0.064(4) 0.070(4) 0.086(5) -0.011(4) 0.017(4) -0.012(4)
C22 0.059(4) 0.062(4) 0.070(4) -0.002(4) 0.016(4) 0.001(4)
C23 0.049(4) 0.079(5) 0.083(5) -0.002(4) 0.011(4) -0.004(4)
C24 0.050(4) 0.093(5) 0.069(4) -0.002(4) 0.008(4) -0.001(4)
C25 0.074(5) 0.157(9) 0.085(5) -0.014(6) 0.034(4) -0.010(5)
C26 0.071(5) 0.087(5) 0.102(6) 0.017(5) 0.012(5) 0.014(4)
C27 0.059(4) 0.065(4) 0.087(5) 0.009(4) 0.011(4) -0.001(4)
C28 0.075(5) 0.097(6) 0.082(6) 0.020(5) 0.007(4) 0.001(5)
C29 0.073(5) 0.101(6) 0.071(5) 0.001(5) 0.009(4) -0.005(5)
C30 0.119(7) 0.176(10) 0.073(5) 0.006(6) 0.027(5) 0.000(7)
C31 0.057(4) 0.052(4) 0.068(4) 0.001(3) 0.017(3) 0.001(3)
C32 0.081(6) 0.060(5) 0.200(10) 0.041(6) 0.060(6) 0.002(4)
C33 0.061(5) 0.072(5) 0.177(9) 0.039(5) 0.043(5) 0.014(4)
C34 0.048(4) 0.075(5) 0.063(4) 0.002(3) 0.011(3) -0.007(4)
C35 0.064(4) 0.060(4) 0.083(5) 0.002(4) 0.019(4) -0.014(4)
C36 0.061(4) 0.057(4) 0.074(4) 0.010(3) 0.020(4) 0.001(3)
C37 0.058(4) 0.096(5) 0.068(4) 0.006(4) 0.011(3) -0.018(4)
C38 0.057(4) 0.085(5) 0.076(5) 0.003(4) 0.011(4) -0.014(4)
C39 0.059(4) 0.060(4) 0.056(4) -0.001(3) 0.011(3) -0.012(3)
C40 0.059(4) 0.061(4) 0.079(5) -0.011(4) 0.016(4) -0.013(3)
C41 0.066(5) 0.071(5) 0.067(4) 0.000(4) 0.018(4) 0.008(4)
C42 0.056(4) 0.075(5) 0.049(4) 0.007(3) 0.007(3) -0.013(4)
C43 0.067(5) 0.074(5) 0.060(4) 0.002(4) 0.006(4) -0.017(4)
C44 0.065(4) 0.069(5) 0.070(4) -0.001(4) 0.015(4) -0.006(4)
C45 0.053(4) 0.095(5) 0.071(4) 0.024(4) 0.013(3) 0.002(4)
C46 0.065(4) 0.056(4) 0.074(4) 0.012(3) 0.024(3) 0.014(3)
B1 0.061(5) 0.049(4) 0.075(5) 0.010(4) 0.021(4) 0.000(4)
B2 0.067(5) 0.089(6) 0.062(5) -0.009(4) 0.015(4) -0.004(5)
Cl1 0.169(3) 0.168(3) 0.124(2) -0.029(2) 0.017(2) 0.049(2)
Cl2 0.119(2) 0.133(2) 0.171(3) -0.003(2) 0.009(2) -0.008(2)
Cl3 0.309(6) 0.131(3) 0.238(5) -0.021(3) 0.019(4) 0.020(3)
Cl4 0.181(3) 0.389(7) 0.114(2) 0.012(3) 0.018(2) -0.126(4)
C47 0.181(12) 0.117(9) 0.198(13) -0.070(9) 0.077(10) -0.033(8)
C48 0.208(13) 0.133(9) 0.100(7) 0.041(7) 0.032(8) -0.050(9)

loop_
_atom_site_label
_atom_site_type_symbol
_atom_site_fract_x
_atom_site_fract_y
_atom_site_fract_z
_atom_site_U_iso_or_equiv
_atom_site_thermal_displace_type
_atom_site_occupancy
_atom_site_calc_flag
_atom_site_refinement_flags
_atom_site_disorder_group
Mo1 Mo 0.47486(4) 0.22596(3) 0.49472(2) 0.0514(2) Uani 1 d . .
Mo2 Mo 0.06796(4) 0.09139(3) 0.66885(2) 0.0574(2) Uani 1 d . .
O1 O 0.3681(3) 0.2703(2) 0.5143(2) 0.0604(11) Uani 1 d . .
O2 O 0.5471(3) 0.1875(2) 0.5657(2) 0.0564(10) Uani 1 d . .
O3 O 0.3904(3) 0.0784(3) 0.4414(2) 0.0840(14) Uani 1 d . .
O4 O 0.1903(3) 0.1391(2) 0.6827(2) 0.0666(12) Uani 1 d . .
O5 O -0.0006(3) 0.1413(3) 0.6010(2) 0.0649(11) Uani 1 d . .
O6 O 0.1061(3) -0.0540(3) 0.6141(2) 0.0864(15) Uani 1 d . .
N1 N 0.5420(3) 0.3403(3) 0.5254(2) 0.0543(12) Uani 1 d . .
N2 N 0.5821(3) 0.3848(3) 0.4923(2) 0.0538(13) Uani 1 d . .
N3 N 0.5990(3) 0.2107(3) 0.4614(2) 0.0565(13) Uani 1 d . .
N4 N 0.6372(3) 0.2743(3) 0.4422(2) 0.0582(13) Uani 1 d . .
N5 N 0.4258(4) 0.2888(3) 0.4126(2) 0.0624(14) Uani 1 d . .
N6 N 0.4851(4) 0.3414(3) 0.3971(2) 0.0584(13) Uani 1 d . .
N7 N 0.4240(3) 0.1382(3) 0.4653(2) 0.0606(13) Uani 1 d . .
N8 N 0.0383(4) 0.2019(3) 0.7088(2) 0.071(2) Uani 1 d . .
N9 N 0.0017(4) 0.1990(3) 0.7543(2) 0.071(2) Uani 1 d . .
N10 N -0.0679(4) 0.0510(3) 0.6803(2) 0.0609(13) Uani 1 d . .
N11 N -0.0948(4) 0.0767(3) 0.7266(2) 0.0648(14) Uani 1 d . .
N12 N 0.1099(4) 0.0449(3) 0.7557(2) 0.0662(14) Uani 1 d . .
N13 N 0.0647(4) 0.0690(3) 0.7941(2) 0.070(2) Uani 1 d . .
N14 N 0.0908(3) 0.0043(3) 0.6371(2) 0.0642(14) Uani 1 d . .
C1 C 0.5146(5) 0.3506(4) 0.6194(3) 0.079(2) Uani 1 d . .
H1A H 0.5184(5) 0.3906(4) 0.6470(3) 0.118 Uiso 1 calc R .
H1B H 0.5526(5) 0.3069(4) 0.6367(3) 0.118 Uiso 1 calc R .
H1C H 0.4499(5) 0.3343(4) 0.6044(3) 0.118 Uiso 1 calc R .
C2 C 0.5500(4) 0.3815(4) 0.5726(3) 0.060(2) Uani 1 d . .
C3 C 0.5942(5) 0.4514(4) 0.5701(3) 0.067(2) Uani 1 d . .
H3 H 0.6078(5) 0.4902(4) 0.5975(3) 0.081 Uiso 1 calc R .
C4 C 0.6142(4) 0.4526(4) 0.5197(3) 0.064(2) Uani 1 d . .
C5 C 0.6631(5) 0.5141(4) 0.4956(3) 0.087(2) Uani 1 d . .
H5A H 0.6363(5) 0.5161(4) 0.4554(3) 0.130 Uiso 1 calc R .
H5B H 0.7294(5) 0.5021(4) 0.5044(3) 0.130 Uiso 1 calc R .
H5C H 0.6551(5) 0.5637(4) 0.5116(3) 0.130 Uiso 1 calc R .
C6 C 0.6394(5) 0.0696(4) 0.4770(3) 0.080(2) Uani 1 d . .
H6A H 0.6528(5) 0.0688(4) 0.5174(3) 0.120 Uiso 1 calc R .
H6B H 0.6808(5) 0.0340(4) 0.4657(3) 0.120 Uiso 1 calc R .
H6C H 0.5748(5) 0.0545(4) 0.4601(3) 0.120 Uiso 1 calc R .
C7 C 0.6545(4) 0.1491(4) 0.4584(3) 0.058(2) Uani 1 d . .
C8 C 0.7261(5) 0.1738(4) 0.4372(3) 0.070(2) Uani 1 d . .
H8 H 0.7739(5) 0.1429(4) 0.4308(3) 0.084 Uiso 1 calc R .
C9 C 0.7147(5) 0.2516(4) 0.4271(3) 0.069(2) Uani 1 d . .
C10 C 0.7743(6) 0.3083(5) 0.4048(4) 0.107(3) Uani 1 d . .
H10A H 0.8238(6) 0.2805(5) 0.3949(4) 0.160 Uiso 1 calc R .
H10B H 0.8017(6) 0.3462(5) 0.4334(4) 0.160 Uiso 1 calc R .
H10C H 0.7351(6) 0.3342(5) 0.3720(4) 0.160 Uiso 1 calc R .
C11 C 0.2612(5) 0.2381(5) 0.3723(3) 0.092(2) Uani 1 d . .
H11A H 0.2287(5) 0.2216(5) 0.3346(3) 0.137 Uiso 1 calc R .
H11B H 0.2185(5) 0.2671(5) 0.3876(3) 0.137 Uiso 1 calc R .
H11C H 0.2836(5) 0.1932(5) 0.3955(3) 0.137 Uiso 1 calc R .
C12 C 0.3441(5) 0.2889(4) 0.3710(3) 0.065(2) Uani 1 d . .
C13 C 0.3497(5) 0.3403(4) 0.3293(3) 0.069(2) Uani 1 d . .
H13 H 0.3022(5) 0.3516(4) 0.2964(3) 0.083 Uiso 1 calc R .
C14 C 0.4391(5) 0.3717(4) 0.3457(3) 0.064(2) Uani 1 d . .
C15 C 0.4865(6) 0.4281(4) 0.3152(3) 0.082(2) Uani 1 d . .
H15A H 0.4430(6) 0.4419(4) 0.2795(3) 0.124 Uiso 1 calc R .
H15B H 0.5415(6) 0.4040(4) 0.3090(3) 0.124 Uiso 1 calc R .
H15C H 0.5049(6) 0.4741(4) 0.3377(3) 0.124 Uiso 1 calc R .
C16 C 0.0936(6) 0.3042(5) 0.6538(4) 0.102(3) Uani 1 d . .
H16A H 0.1153(6) 0.3570(5) 0.6607(4) 0.153 Uiso 1 calc R .
H16B H 0.0446(6) 0.3014(5) 0.6186(4) 0.153 Uiso 1 calc R .
H16C H 0.1454(6) 0.2713(5) 0.6521(4) 0.153 Uiso 1 calc R .
C17 C 0.0553(5) 0.2774(5) 0.7008(4) 0.087(2) Uani 1 d . .
C18 C 0.0297(6) 0.3218(5) 0.7423(4) 0.096(3) Uani 1 d . .
H18 H 0.0342(6) 0.3756(5) 0.7465(4) 0.115 Uiso 1 calc R .
C19 C -0.0026(5) 0.2718(5) 0.7748(4) 0.085(2) Uani 1 d . .
C20 C -0.0373(7) 0.2879(6) 0.8247(4) 0.133(4) Uani 1 d . .
H20A H -0.0052(7) 0.2545(6) 0.8553(4) 0.199 Uiso 1 calc R .
H20B H -0.1042(7) 0.2782(6) 0.8150(4) 0.199 Uiso 1 calc R .
H20C H -0.0250(7) 0.3413(6) 0.8358(4) 0.199 Uiso 1 calc R .
C21 C -0.1354(5) -0.0364(4) 0.5986(3) 0.074(2) Uani 1 d . .
H21A H -0.1983(5) -0.0382(4) 0.5732(3) 0.111 Uiso 1 calc R .
H21B H -0.1125(5) -0.0885(4) 0.6078(3) 0.111 Uiso 1 calc R .
H21C H -0.0944(5) -0.0094(4) 0.5808(3) 0.111 Uiso 1 calc R .
C22 C -0.1369(5) 0.0051(4) 0.6508(3) 0.064(2) Uani 1 d . .
C23 C -0.2088(5) 0.0015(4) 0.6772(3) 0.072(2) Uani 1 d . .
H23 H -0.2654(5) -0.0259(4) 0.6648(3) 0.087 Uiso 1 calc R .
C24 C -0.1796(5) 0.0463(5) 0.7249(3) 0.073(2) Uani 1 d . .
C25 C -0.2287(5) 0.0620(6) 0.7693(3) 0.103(3) Uani 1 d . .
H25A H -0.2870(5) 0.0333(6) 0.7607(3) 0.155 Uiso 1 calc R .
H25B H -0.2419(5) 0.1167(6) 0.7700(3) 0.155 Uiso 1 calc R .
H25C H -0.1887(5) 0.0462(6) 0.8055(3) 0.155 Uiso 1 calc R .
C26 C 0.2396(5) -0.0482(5) 0.7574(3) 0.089(2) Uani 1 d . .
H26A H 0.2043(5) -0.0825(5) 0.7283(3) 0.134 Uiso 1 calc R .
H26B H 0.2847(5) -0.0778(5) 0.7855(3) 0.134 Uiso 1 calc R .
H26C H 0.2723(5) -0.0104(5) 0.7412(3) 0.134 Uiso 1 calc R .
C27 C 0.1746(5) -0.0083(4) 0.7834(3) 0.072(2) Uani 1 d . .
C28 C 0.1694(6) -0.0155(5) 0.8382(3) 0.088(2) Uani 1 d . .
H28 H 0.2070(6) -0.0475(5) 0.8660(3) 0.105 Uiso 1 calc R .
C29 C 0.1005(6) 0.0319(5) 0.8439(3) 0.084(2) Uani 1 d . .
C30 C 0.0630(7) 0.0451(7) 0.8938(3) 0.123(3) Uani 1 d . .
H30A H -0.0035(7) 0.0337(7) 0.8833(3) 0.184 Uiso 1 calc R .
H30B H 0.0731(7) 0.0985(7) 0.9056(3) 0.184 Uiso 1 calc R .
H30C H 0.0956(7) 0.0116(7) 0.9242(3) 0.184 Uiso 1 calc R .
C31 C 0.2805(4) 0.2451(4) 0.5144(3) 0.059(2) Uani 1 d . .
C32 C 0.2082(6) 0.2985(5) 0.5063(4) 0.110(3) Uani 1 d . .
H32 H 0.2210(6) 0.3509(5) 0.5022(4) 0.132 Uiso 1 calc R .
C33 C 0.1176(5) 0.2765(5) 0.5043(4) 0.101(3) Uani 1 d . .
H33 H 0.0702(5) 0.3142(5) 0.4974(4) 0.122 Uiso 1 calc R .
C34 C 0.0950(4) 0.2004(4) 0.5121(3) 0.063(2) Uani 1 d . .
C35 C 0.1682(5) 0.1481(4) 0.5237(3) 0.069(2) Uani 1 d . .
H35 H 0.1559(5) 0.0964(4) 0.5304(3) 0.083 Uiso 1 calc R .
C36 C 0.2609(5) 0.1695(4) 0.5259(3) 0.064(2) Uani 1 d . .
H36 H 0.3092(5) 0.1327(4) 0.5351(3) 0.076 Uiso 1 calc R .
C37 C -0.0066(5) 0.1779(5) 0.5050(3) 0.076(2) Uani 1 d . .
H37A H -0.0338(5) 0.1608(5) 0.4663(3) 0.091 Uiso 1 calc R .
H37B H -0.0407(5) 0.2242(5) 0.5104(3) 0.091 Uiso 1 calc R .
C38 C -0.0239(5) 0.1146(4) 0.5440(3) 0.074(2) Uani 1 d . .
H38A H -0.0899(5) 0.0991(4) 0.5318(3) 0.089 Uiso 1 calc R .
H38B H 0.0143(5) 0.0693(4) 0.5418(3) 0.089 Uiso 1 calc R .
C39 C 0.2757(4) 0.1292(4) 0.6730(3) 0.059(2) Uani 1 d . .
C40 C 0.3066(5) 0.0620(4) 0.6535(3) 0.067(2) Uani 1 d . .
H40 H 0.2665(5) 0.0191(4) 0.6447(3) 0.080 Uiso 1 calc R .
C41 C 0.3964(5) 0.0576(4) 0.6470(3) 0.068(2) Uani 1 d . .
H41 H 0.4158(5) 0.0111(4) 0.6344(3) 0.082 Uiso 1 calc R .
C42 C 0.4584(4) 0.1195(4) 0.6584(2) 0.062(2) Uani 1 d . .
C43 C 0.4272(5) 0.1878(4) 0.6777(3) 0.069(2) Uani 1 d . .
H43 H 0.4671(5) 0.2308(4) 0.6858(3) 0.083 Uiso 1 calc R .
C44 C 0.3379(5) 0.1927(4) 0.6851(3) 0.069(2) Uani 1 d . .
H44 H 0.3188(5) 0.2389(4) 0.6982(3) 0.082 Uiso 1 calc R .
C45 C 0.5564(4) 0.1117(4) 0.6511(3) 0.074(2) Uani 1 d . .
H45A H 0.5844(4) 0.0637(4) 0.6689(3) 0.089 Uiso 1 calc R .
H45B H 0.5951(4) 0.1544(4) 0.6708(3) 0.089 Uiso 1 calc R .
C46 C 0.5601(5) 0.1115(4) 0.5899(3) 0.064(2) Uani 1 d . .
H46A H 0.6208(5) 0.0911(4) 0.5884(3) 0.077 Uiso 1 calc R .
H46B H 0.5110(5) 0.0772(4) 0.5677(3) 0.077 Uiso 1 calc R .
B1 B 0.5858(5) 0.3549(4) 0.4346(3) 0.061(2) Uani 1 d . .
H1 H 0.6188(5) 0.3924(4) 0.4169(3) 0.074 Uiso 1 calc R .
B2 B -0.0243(6) 0.1210(5) 0.7748(3) 0.073(2) Uani 1 d . .
H2 H -0.0517(6) 0.1289(5) 0.8061(3) 0.088 Uiso 1 calc R .
Cl1 Cl -0.1788(3) 0.3114(2) 0.56892(13) 0.1587(13) Uani 1 d . .
Cl2 Cl -0.2293(2) 0.2557(2) 0.66839(15) 0.1480(11) Uani 1 d . .
Cl3 Cl 0.4179(4) 0.3861(2) 0.7744(2) 0.239(2) Uani 1 d . .
Cl4 Cl 0.5994(3) 0.3208(3) 0.78456(14) 0.233(3) Uani 1 d . .
C47 C -0.2146(9) 0.2345(7) 0.6032(6) 0.161(5) Uani 1 d . .
H47A H -0.2741(9) 0.2147(7) 0.5791(6) 0.193 Uiso 1 calc R .
H47B H -0.1682(9) 0.1930(7) 0.6079(6) 0.193 Uiso 1 calc R .
C48 C 0.5055(9) 0.3213(7) 0.8099(4) 0.150(5) Uani 1 d . .
H48A H 0.5261(9) 0.3352(7) 0.8496(4) 0.179 Uiso 1 calc R .
H48B H 0.4790(9) 0.2693(7) 0.8069(4) 0.179 Uiso 1 calc R .

loop_
_atom_type_symbol
_atom_type_description
_atom_type_scat_dispersion_real
_atom_type_scat_dispersion_imag
_atom_type_scat_source
C C 0.0033 0.0016 'International Tables Vol C Tables 4.2.6.8 and 6.1.1.4'
H H 0.0000 0.0000 'International Tables Vol C Tables 4.2.6.8 and 6.1.1.4'
N N 0.0061 0.0033 'International Tables Vol C Tables 4.2.6.8 and 6.1.1.4'
O O 0.0106 0.0060 'International Tables Vol C Tables 4.2.6.8 and 6.1.1.4'
B B 0.0013 0.0007 'International Tables Vol C Tables 4.2.6.8 and 6.1.1.4'
Mo Mo -1.6832 0.6857 'International Tables Vol C Tables 4.2.6.8 and 6.1.1.4'
Cl Cl 0.1484 0.1585 'International Tables Vol C Tables 4.2.6.8 and 6.1.1.4'

loop_
_geom_angle_atom_site_label_1
_geom_angle_atom_site_label_2
_geom_angle_atom_site_label_3
_geom_angle
_geom_angle_site_symmetry_1
_geom_angle_site_symmetry_3
_geom_angle_publ_flag
N7 Mo1 O2 98.4(2) . . ?
N7 Mo1 O1 99.3(2) . . ?
O2 Mo1 O1 100.9(2) . . ?
N7 Mo1 N3 92.6(2) . . ?
O2 Mo1 N3 89.8(2) . . ?
O1 Mo1 N3 162.6(2) . . ?
N7 Mo1 N5 92.8(2) . . ?
O2 Mo1 N5 164.5(2) . . ?
O1 Mo1 N5 87.8(2) . . ?
N3 Mo1 N5 78.9(2) . . ?
N7 Mo1 N1 175.2(2) . . ?
O2 Mo1 N1 85.0(2) . . ?
O1 Mo1 N1 83.2(2) . . ?
N3 Mo1 N1 84.1(2) . . ?
N5 Mo1 N1 83.2(2) . . ?
N14 Mo2 O5 96.4(2) . . ?
N14 Mo2 O4 98.8(2) . . ?
O5 Mo2 O4 101.6(2) . . ?
N14 Mo2 N12 95.1(2) . . ?
O5 Mo2 N12 162.5(2) . . ?
O4 Mo2 N12 89.6(2) . . ?
N14 Mo2 N10 94.9(2) . . ?
O5 Mo2 N10 88.9(2) . . ?
O4 Mo2 N10 161.7(2) . . ?
N12 Mo2 N10 77.0(2) . . ?
N14 Mo2 N8 179.8(2) . . ?
O5 Mo2 N8 83.4(2) . . ?
O4 Mo2 N8 81.4(2) . . ?
N12 Mo2 N8 85.0(2) . . ?
N10 Mo2 N8 85.0(2) . . ?
C31 O1 Mo1 135.6(4) . . ?
C46 O2 Mo1 132.8(4) . . ?
C39 O4 Mo2 141.7(4) . . ?
C38 O5 Mo2 130.2(4) . . ?
C2 N1 N2 106.2(5) . . ?
C2 N1 Mo1 132.9(4) . . ?
N2 N1 Mo1 120.8(4) . . ?
C4 N2 N1 109.2(5) . . ?
C4 N2 B1 130.5(6) . . ?
N1 N2 B1 120.3(5) . . ?
C7 N3 N4 106.7(5) . . ?
C7 N3 Mo1 133.4(4) . . ?
N4 N3 Mo1 119.7(4) . . ?
C9 N4 N3 109.1(5) . . ?
C9 N4 B1 129.8(6) . . ?
N3 N4 B1 120.8(5) . . ?
C12 N5 N6 106.7(5) . . ?
C12 N5 Mo1 133.2(5) . . ?
N6 N5 Mo1 120.1(4) . . ?
C14 N6 N5 108.8(5) . . ?
C14 N6 B1 130.4(6) . . ?
N5 N6 B1 120.8(5) . . ?
O3 N7 Mo1 175.3(5) . . ?
C17 N8 N9 106.6(6) . . ?
C17 N8 Mo2 133.1(6) . . ?
N9 N8 Mo2 120.0(4) . . ?
C19 N9 N8 110.1(6) . . ?
C19 N9 B2 130.1(7) . . ?
N8 N9 B2 119.8(6) . . ?
C22 N10 N11 106.6(5) . . ?
C22 N10 Mo2 134.1(4) . . ?
N11 N10 Mo2 119.2(4) . . ?
C24 N11 N10 109.5(5) . . ?
C24 N11 B2 129.2(6) . . ?
N10 N11 B2 120.5(5) . . ?
C27 N12 N13 105.4(6) . . ?
C27 N12 Mo2 134.1(5) . . ?
N13 N12 Mo2 120.5(4) . . ?
C29 N13 N12 110.3(6) . . ?
C29 N13 B2 129.0(7) . . ?
N12 N13 B2 119.9(5) . . ?
O6 N14 Mo2 178.1(5) . . ?
N1 C2 C3 110.2(6) . . ?
N1 C2 C1 121.5(6) . . ?
C3 C2 C1 128.3(6) . . ?
C4 C3 C2 106.6(6) . . ?
C3 C4 N2 107.8(6) . . ?
C3 C4 C5 129.1(6) . . ?
N2 C4 C5 123.1(7) . . ?
N3 C7 C8 108.8(6) . . ?
N3 C7 C6 123.9(6) . . ?
C8 C7 C6 127.3(6) . . ?
C9 C8 C7 107.8(6) . . ?
N4 C9 C8 107.6(6) . . ?
N4 C9 C10 122.4(7) . . ?
C8 C9 C10 130.0(7) . . ?
N5 C12 C13 109.9(6) . . ?
N5 C12 C11 122.6(6) . . ?
C13 C12 C11 127.5(6) . . ?
C14 C13 C12 106.8(6) . . ?
N6 C14 C13 107.8(6) . . ?
N6 C14 C15 122.1(6) . . ?
C13 C14 C15 130.1(6) . . ?
N8 C17 C18 108.3(8) . . ?
N8 C17 C16 122.4(8) . . ?
C18 C17 C16 129.3(8) . . ?
C19 C18 C17 107.5(7) . . ?
C18 C19 N9 107.5(7) . . ?
C18 C19 C20 129.5(8) . . ?
N9 C19 C20 123.0(9) . . ?
N10 C22 C23 109.7(6) . . ?
N10 C22 C21 124.4(6) . . ?
C23 C22 C21 126.0(6) . . ?
C24 C23 C22 106.4(6) . . ?
N11 C24 C23 107.9(6) . . ?
N11 C24 C25 123.0(6) . . ?
C23 C24 C25 129.1(7) . . ?
N12 C27 C28 109.1(7) . . ?
N12 C27 C26 123.2(7) . . ?
C28 C27 C26 127.7(7) . . ?
C29 C28 C27 107.7(7) . . ?
C28 C29 N13 107.5(7) . . ?
C28 C29 C30 130.1(8) . . ?
N13 C29 C30 122.4(8) . . ?
O1 C31 C36 123.7(6) . . ?
O1 C31 C32 118.8(6) . . ?
C36 C31 C32 117.3(6) . . ?
C33 C32 C31 121.7(7) . . ?
C32 C33 C34 121.8(7) . . ?
C35 C34 C33 116.4(6) . . ?
C35 C34 C37 123.6(6) . . ?
C33 C34 C37 119.9(6) . . ?
C34 C35 C36 122.6(6) . . ?
C31 C36 C35 119.9(6) . . ?
C34 C37 C38 116.7(6) . . ?
O5 C38 C37 111.1(6) . . ?
O4 C39 C40 125.7(6) . . ?
O4 C39 C44 116.5(6) . . ?
C40 C39 C44 117.8(6) . . ?
C39 C40 C41 120.7(6) . . ?
C42 C41 C40 122.3(7) . . ?
C41 C42 C43 117.1(6) . . ?
C41 C42 C45 120.4(7) . . ?
C43 C42 C45 122.4(6) . . ?
C44 C43 C42 121.1(6) . . ?
C43 C44 C39 120.9(7) . . ?
C42 C45 C46 115.0(5) . . ?
O2 C46 C45 111.9(5) . . ?
N6 B1 N2 109.3(5) . . ?
N6 B1 N4 107.0(5) . . ?
N2 B1 N4 109.2(5) . . ?
N9 B2 N11 110.9(6) . . ?
N9 B2 N13 109.9(6) . . ?
N11 B2 N13 106.2(6) . . ?
Cl2 C47 Cl1 115.6(6) . . ?
Cl4 C48 Cl3 112.8(6) . . ?

loop_
_geom_bond_atom_site_label_1
_geom_bond_atom_site_label_2
_geom_bond_distance
_geom_bond_site_symmetry_2
_geom_bond_publ_flag
Mo1 N7 1.747(5) . ?
Mo1 O2 1.893(4) . ?
Mo1 O1 1.929(4) . ?
Mo1 N3 2.223(5) . ?
Mo1 N5 2.229(5) . ?
Mo1 N1 2.231(5) . ?
Mo2 N14 1.764(5) . ?
Mo2 O5 1.897(4) . ?
Mo2 O4 1.919(4) . ?
Mo2 N12 2.207(6) . ?
Mo2 N10 2.211(5) . ?
Mo2 N8 2.238(6) . ?
O1 C31 1.361(7) . ?
O2 C46 1.425(7) . ?
O3 N7 1.217(6) . ?
O4 C39 1.358(7) . ?
O5 C38 1.427(7) . ?
O6 N14 1.204(6) . ?
N1 C2 1.340(7) . ?
N1 N2 1.370(6) . ?
N2 C4 1.361(8) . ?
N2 B1 1.531(9) . ?
N3 C7 1.353(7) . ?
N3 N4 1.375(7) . ?
N4 C9 1.355(8) . ?
N4 B1 1.563(9) . ?
N5 C12 1.341(8) . ?
N5 N6 1.383(7) . ?
N6 C14 1.361(7) . ?
N6 B1 1.526(9) . ?
N8 C17 1.345(9) . ?
N8 N9 1.378(8) . ?
N9 C19 1.357(9) . ?
N9 B2 1.519(10) . ?
N10 C22 1.326(8) . ?
N10 N11 1.385(7) . ?
N11 C24 1.342(8) . ?
N11 B2 1.540(9) . ?
N12 C27 1.355(8) . ?
N12 N13 1.367(7) . ?
N13 C29 1.352(9) . ?
N13 B2 1.546(10) . ?
C1 C2 1.493(9) . ?
C2 C3 1.375(9) . ?
C3 C4 1.359(9) . ?
C4 C5 1.494(9) . ?
C6 C7 1.477(9) . ?
C7 C8 1.371(9) . ?
C8 C9 1.361(9) . ?
C9 C10 1.517(10) . ?
C11 C12 1.509(10) . ?
C12 C13 1.377(9) . ?
C13 C14 1.372(9) . ?
C14 C15 1.513(9) . ?
C16 C17 1.500(11) . ?
C17 C18 1.413(11) . ?
C18 C19 1.352(11) . ?
C19 C20 1.487(12) . ?
C21 C22 1.480(9) . ?
C22 C23 1.394(9) . ?
C23 C24 1.369(9) . ?
C24 C25 1.500(10) . ?
C26 C27 1.467(10) . ?
C27 C28 1.382(10) . ?
C28 C29 1.340(11) . ?
C29 C30 1.504(11) . ?
C31 C36 1.376(8) . ?
C31 C32 1.377(9) . ?
C32 C33 1.374(10) . ?
C33 C34 1.376(10) . ?
C34 C35 1.369(9) . ?
C34 C37 1.506(9) . ?
C35 C36 1.400(9) . ?
C37 C38 1.522(9) . ?
C39 C40 1.375(9) . ?
C39 C44 1.401(9) . ?
C40 C41 1.380(9) . ?
C41 C42 1.377(9) . ?
C42 C43 1.392(9) . ?
C42 C45 1.511(9) . ?
C43 C44 1.381(9) . ?
C45 C46 1.528(9) . ?
Cl1 C47 1.730(13) . ?
Cl2 C47 1.724(12) . ?
Cl3 C48 1.739(12) . ?
Cl4 C48 1.671(13) . ?

loop_
_geom_torsion_atom_site_label_1
_geom_torsion_atom_site_label_2
_geom_torsion_atom_site_label_3
_geom_torsion_atom_site_label_4
_geom_torsion
_geom_torsion_site_symmetry_1
_geom_torsion_site_symmetry_2
_geom_torsion_site_symmetry_3
_geom_torsion_site_symmetry_4
_geom_torsion_publ_flag
N7 Mo1 O1 C31 7.5(6) . . . . ?
O2 Mo1 O1 C31 -93.0(6) . . . . ?
N3 Mo1 O1 C31 139.9(6) . . . . ?
N5 Mo1 O1 C31 100.0(6) . . . . ?
N1 Mo1 O1 C31 -176.6(6) . . . . ?
N7 Mo1 O2 C46 0.9(5) . . . . ?
O1 Mo1 O2 C46 102.1(5) . . . . ?
N3 Mo1 O2 C46 -91.7(5) . . . . ?
N5 Mo1 O2 C46 -135.1(7) . . . . ?
N1 Mo1 O2 C46 -175.8(5) . . . . ?
N14 Mo2 O4 C39 5.7(7) . . . . ?
O5 Mo2 O4 C39 -92.8(6) . . . . ?
N12 Mo2 O4 C39 100.8(7) . . . . ?
N10 Mo2 O4 C39 143.4(7) . . . . ?
N8 Mo2 O4 C39 -174.2(7) . . . . ?
N14 Mo2 O5 C38 -0.1(5) . . . . ?
O4 Mo2 O5 C38 100.3(5) . . . . ?
N12 Mo2 O5 C38 -130.9(7) . . . . ?
N10 Mo2 O5 C38 -94.9(5) . . . . ?
N8 Mo2 O5 C38 -179.9(5) . . . . ?
N7 Mo1 N1 C2 171.3(23) . . . . ?
O2 Mo1 N1 C2 -51.9(5) . . . . ?
O1 Mo1 N1 C2 49.7(5) . . . . ?
N3 Mo1 N1 C2 -142.3(5) . . . . ?
N5 Mo1 N1 C2 138.2(6) . . . . ?
N7 Mo1 N1 N2 -5.2(26) . . . . ?
O2 Mo1 N1 N2 131.6(4) . . . . ?
O1 Mo1 N1 N2 -126.8(4) . . . . ?
N3 Mo1 N1 N2 41.3(4) . . . . ?
N5 Mo1 N1 N2 -38.3(4) . . . . ?
C2 N1 N2 C4 0.1(6) . . . . ?
Mo1 N1 N2 C4 177.4(4) . . . . ?
C2 N1 N2 B1 179.7(5) . . . . ?
Mo1 N1 N2 B1 -3.0(6) . . . . ?
N7 Mo1 N3 C7 -42.6(5) . . . . ?
O2 Mo1 N3 C7 55.8(5) . . . . ?
O1 Mo1 N3 C7 -175.7(5) . . . . ?
N5 Mo1 N3 C7 -135.0(5) . . . . ?
N1 Mo1 N3 C7 140.9(5) . . . . ?
N7 Mo1 N3 N4 142.5(4) . . . . ?
O2 Mo1 N3 N4 -119.1(4) . . . . ?
O1 Mo1 N3 N4 9.4(8) . . . . ?
N5 Mo1 N3 N4 50.1(4) . . . . ?
N1 Mo1 N3 N4 -34.0(4) . . . . ?
C7 N3 N4 C9 0.5(7) . . . . ?
Mo1 N3 N4 C9 176.6(4) . . . . ?
C7 N3 N4 B1 174.4(5) . . . . ?
Mo1 N3 N4 B1 -9.5(7) . . . . ?
N7 Mo1 N5 C12 42.5(6) . . . . ?
O2 Mo1 N5 C12 179.0(6) . . . . ?
O1 Mo1 N5 C12 -56.7(6) . . . . ?
N3 Mo1 N5 C12 134.6(6) . . . . ?
N1 Mo1 N5 C12 -140.1(6) . . . . ?
N7 Mo1 N5 N6 -139.1(4) . . . . ?
O2 Mo1 N5 N6 -2.6(10) . . . . ?
O1 Mo1 N5 N6 121.8(4) . . . . ?
N3 Mo1 N5 N6 -47.0(4) . . . . ?
N1 Mo1 N5 N6 38.3(4) . . . . ?
C12 N5 N6 C14 -1.2(7) . . . . ?
Mo1 N5 N6 C14 180.0(4) . . . . ?
C12 N5 N6 B1 -178.8(5) . . . . ?
Mo1 N5 N6 B1 2.4(7) . . . . ?
O2 Mo1 N7 O3 -131.9(58) . . . . ?
O1 Mo1 N7 O3 125.5(58) . . . . ?
N3 Mo1 N7 O3 -41.7(58) . . . . ?
N5 Mo1 N7 O3 37.3(58) . . . . ?
N1 Mo1 N7 O3 4.5(77) . . . . ?
N14 Mo2 N8 C17 -100.0(637) . . . . ?
O5 Mo2 N8 C17 -55.3(6) . . . . ?
O4 Mo2 N8 C17 47.5(6) . . . . ?
N12 Mo2 N8 C17 137.8(7) . . . . ?
N10 Mo2 N8 C17 -144.8(7) . . . . ?
N14 Mo2 N8 N9 86.0(637) . . . . ?
O5 Mo2 N8 N9 130.6(5) . . . . ?
O4 Mo2 N8 N9 -126.6(5) . . . . ?
N12 Mo2 N8 N9 -36.3(4) . . . . ?
N10 Mo2 N8 N9 41.1(4) . . . . ?
C17 N8 N9 C19 -1.0(7) . . . . ?
Mo2 N8 N9 C19 174.5(4) . . . . ?
C17 N8 N9 B2 -179.3(6) . . . . ?
Mo2 N8 N9 B2 -3.8(7) . . . . ?
N14 Mo2 N10 C22 -34.1(6) . . . . ?
O5 Mo2 N10 C22 62.2(6) . . . . ?
O4 Mo2 N10 C22 -172.2(6) . . . . ?
N12 Mo2 N10 C22 -128.3(6) . . . . ?
N8 Mo2 N10 C22 145.7(6) . . . . ?
N14 Mo2 N10 N11 147.1(4) . . . . ?
O5 Mo2 N10 N11 -116.5(4) . . . . ?
O4 Mo2 N10 N11 9.1(9) . . . . ?
N12 Mo2 N10 N11 53.0(4) . . . . ?
N8 Mo2 N10 N11 -33.0(4) . . . . ?
C22 N10 N11 C24 0.0(7) . . . . ?
Mo2 N10 N11 C24 179.1(4) . . . . ?
C22 N10 N11 B2 170.5(6) . . . . ?
Mo2 N10 N11 B2 -10.5(7) . . . . ?
N14 Mo2 N12 C27 32.4(6) . . . . ?
O5 Mo2 N12 C27 163.3(6) . . . . ?
O4 Mo2 N12 C27 -66.4(6) . . . . ?
N10 Mo2 N12 C27 126.2(6) . . . . ?
N8 Mo2 N12 C27 -147.9(6) . . . . ?
N14 Mo2 N12 N13 -145.9(5) . . . . ?
O5 Mo2 N12 N13 -15.0(9) . . . . ?
O4 Mo2 N12 N13 115.3(5) . . . . ?
N10 Mo2 N12 N13 -52.1(4) . . . . ?
N8 Mo2 N12 N13 33.9(5) . . . . ?
C27 N12 N13 C29 0.0(7) . . . . ?
Mo2 N12 N13 C29 178.7(5) . . . . ?
C27 N12 N13 B2 -170.9(6) . . . . ?
Mo2 N12 N13 B2 7.8(8) . . . . ?
O5 Mo2 N14 O6 24.9(143) . . . . ?
O4 Mo2 N14 O6 -78.0(143) . . . . ?
N12 Mo2 N14 O6 -168.3(143) . . . . ?
N10 Mo2 N14 O6 114.3(143) . . . . ?
N8 Mo2 N14 O6 69.5(696) . . . . ?
N2 N1 C2 C3 0.1(7) . . . . ?
Mo1 N1 C2 C3 -176.7(4) . . . . ?
N2 N1 C2 C1 -179.3(6) . . . . ?
Mo1 N1 C2 C1 3.8(9) . . . . ?
N1 C2 C3 C4 -0.2(7) . . . . ?
C1 C2 C3 C4 179.1(7) . . . . ?
C2 C3 C4 N2 0.3(7) . . . . ?
C2 C3 C4 C5 -179.0(6) . . . . ?
N1 N2 C4 C3 -0.2(7) . . . . ?
B1 N2 C4 C3 -179.8(6) . . . . ?
N1 N2 C4 C5 179.1(6) . . . . ?
B1 N2 C4 C5 -0.5(10) . . . . ?
N4 N3 C7 C8 -0.4(7) . . . . ?
Mo1 N3 C7 C8 -175.7(4) . . . . ?
N4 N3 C7 C6 177.9(6) . . . . ?
Mo1 N3 C7 C6 2.6(9) . . . . ?
N3 C7 C8 C9 0.1(8) . . . . ?
C6 C7 C8 C9 -178.1(6) . . . . ?
N3 N4 C9 C8 -0.4(7) . . . . ?
B1 N4 C9 C8 -173.6(6) . . . . ?
N3 N4 C9 C10 -179.1(6) . . . . ?
B1 N4 C9 C10 7.6(11) . . . . ?
C7 C8 C9 N4 0.2(8) . . . . ?
C7 C8 C9 C10 178.8(7) . . . . ?
N6 N5 C12 C13 0.0(7) . . . . ?
Mo1 N5 C12 C13 178.6(5) . . . . ?
N6 N5 C12 C11 179.5(6) . . . . ?
Mo1 N5 C12 C11 -1.9(10) . . . . ?
N5 C12 C13 C14 1.1(8) . . . . ?
C11 C12 C13 C14 -178.4(7) . . . . ?
N5 N6 C14 C13 1.9(7) . . . . ?
B1 N6 C14 C13 179.2(6) . . . . ?
N5 N6 C14 C15 -176.6(6) . . . . ?
B1 N6 C14 C15 0.7(10) . . . . ?
C12 C13 C14 N6 -1.8(7) . . . . ?
C12 C13 C14 C15 176.5(7) . . . . ?
N9 N8 C17 C18 0.6(8) . . . . ?
Mo2 N8 C17 C18 -174.1(5) . . . . ?
N9 N8 C17 C16 -178.4(7) . . . . ?
Mo2 N8 C17 C16 6.9(11) . . . . ?
N8 C17 C18 C19 0.0(9) . . . . ?
C16 C17 C18 C19 178.9(8) . . . . ?
C17 C18 C19 N9 -0.6(9) . . . . ?
C17 C18 C19 C20 179.2(8) . . . . ?
N8 N9 C19 C18 1.0(8) . . . . ?
B2 N9 C19 C18 179.1(7) . . . . ?
N8 N9 C19 C20 -178.8(7) . . . . ?
B2 N9 C19 C20 -0.7(12) . . . . ?
N11 N10 C22 C23 0.7(7) . . . . ?
Mo2 N10 C22 C23 -178.1(4) . . . . ?
N11 N10 C22 C21 -178.3(6) . . . . ?
Mo2 N10 C22 C21 2.8(10) . . . . ?
N10 C22 C23 C24 -1.1(8) . . . . ?
C21 C22 C23 C24 177.9(6) . . . . ?
N10 N11 C24 C23 -0.7(8) . . . . ?
B2 N11 C24 C23 -170.1(7) . . . . ?
N10 N11 C24 C25 179.5(7) . . . . ?
B2 N11 C24 C25 10.1(12) . . . . ?
C22 C23 C24 N11 1.1(8) . . . . ?
C22 C23 C24 C25 -179.1(8) . . . . ?
N13 N12 C27 C28 -0.7(7) . . . . ?
Mo2 N12 C27 C28 -179.2(5) . . . . ?
N13 N12 C27 C26 -179.2(6) . . . . ?
Mo2 N12 C27 C26 2.3(10) . . . . ?
N12 C27 C28 C29 1.2(9) . . . . ?
C26 C27 C28 C29 179.6(7) . . . . ?
C27 C28 C29 N13 -1.1(9) . . . . ?
C27 C28 C29 C30 177.9(8) . . . . ?
N12 N13 C29 C28 0.7(8) . . . . ?
B2 N13 C29 C28 170.6(7) . . . . ?
N12 N13 C29 C30 -178.4(7) . . . . ?
B2 N13 C29 C30 -8.6(12) . . . . ?
Mo1 O1 C31 C36 33.8(9) . . . . ?
Mo1 O1 C31 C32 -150.9(6) . . . . ?
O1 C31 C32 C33 178.1(8) . . . . ?
C36 C31 C32 C33 -6.3(13) . . . . ?
C31 C32 C33 C34 2.3(16) . . . . ?
C32 C33 C34 C35 1.9(13) . . . . ?
C32 C33 C34 C37 -175.2(8) . . . . ?
C33 C34 C35 C36 -2.0(11) . . . . ?
C37 C34 C35 C36 175.1(6) . . . . ?
O1 C31 C36 C35 -178.5(6) . . . . ?
C32 C31 C36 C35 6.1(10) . . . . ?
C34 C35 C36 C31 -2.1(10) . . . . ?
C35 C34 C37 C38 38.1(10) . . . . ?
C33 C34 C37 C38 -145.0(8) . . . . ?
Mo2 O5 C38 C37 -135.4(5) . . . . ?
C34 C37 C38 O5 68.1(8) . . . . ?
Mo2 O4 C39 C40 -12.8(11) . . . . ?
Mo2 O4 C39 C44 168.6(5) . . . . ?
O4 C39 C40 C41 -177.7(6) . . . . ?
C44 C39 C40 C41 0.8(10) . . . . ?
C39 C40 C41 C42 -1.2(10) . . . . ?
C40 C41 C42 C43 0.7(9) . . . . ?
C40 C41 C42 C45 179.5(6) . . . . ?
C41 C42 C43 C44 0.1(9) . . . . ?
C45 C42 C43 C44 -178.7(6) . . . . ?
C42 C43 C44 C39 -0.4(10) . . . . ?
O4 C39 C44 C43 178.6(6) . . . . ?
C40 C39 C44 C43 0.0(10) . . . . ?
C41 C42 C45 C46 74.3(8) . . . . ?
C43 C42 C45 C46 -107.0(7) . . . . ?
Mo1 O2 C46 C45 -136.5(5) . . . . ?
C42 C45 C46 O2 75.7(8) . . . . ?
C14 N6 B1 N2 122.6(7) . . . . ?
N5 N6 B1 N2 -60.4(7) . . . . ?
C14 N6 B1 N4 -119.2(7) . . . . ?
N5 N6 B1 N4 57.8(7) . . . . ?
C4 N2 B1 N6 -119.7(6) . . . . ?
N1 N2 B1 N6 60.7(7) . . . . ?
C4 N2 B1 N4 123.5(6) . . . . ?
N1 N2 B1 N4 -56.1(7) . . . . ?
C9 N4 B1 N6 118.6(7) . . . . ?
N3 N4 B1 N6 -54.0(7) . . . . ?
C9 N4 B1 N2 -123.2(7) . . . . ?
N3 N4 B1 N2 64.3(7) . . . . ?
C19 N9 B2 N11 126.2(7) . . . . ?
N8 N9 B2 N11 -55.8(8) . . . . ?
C19 N9 B2 N13 -116.7(8) . . . . ?
N8 N9 B2 N13 61.3(8) . . . . ?
C24 N11 B2 N9 -126.2(7) . . . . ?
N10 N11 B2 N9 65.5(8) . . . . ?
C24 N11 B2 N13 114.5(8) . . . . ?
N10 N11 B2 N13 -53.9(8) . . . . ?
C29 N13 B2 N9 126.5(8) . . . . ?
N12 N13 B2 N9 -64.4(8) . . . . ?
C29 N13 B2 N11 -113.5(8) . . . . ?
N12 N13 B2 N11 55.6(8) . . . . ?
